data_7044282
loop_
_publ_author_name
'Arce, Pablo'
'Vera , Cristian M.'
'Escudero, Dayra L.'
'Guerrero, Juan'
'Lappin, Alexander G.'
'Oliver, Allen Grayson'
'Jara, Danilo H.'
'Ferraudi, G.'
'Lemus, Luis A.'

_publ_section_title
;
 Structural diversity in Cu(I) complexes of the PNP ligand: from pincer to
 binuclear coordination modes and their effects upon the electrochemical
 and photophysical properties.
;
_journal_name_full 'Dalton Trans.'
_journal_paper_doi 10.1039/C7DT02244A
_journal_year 2017
_chemical_formula_moiety 'C47 H40 Cu N3 P3, Cl O4'
_chemical_formula_sum 'C47 H40 Cl Cu N3 O4 P3'
_chemical_formula_weight 902.72
_chemical_name_systematic
; 
 ? 
;
_space_group_IT_number 14
_symmetry_cell_setting monoclinic
_symmetry_space_group_name_Hall '-P 2yn'
_symmetry_space_group_name_H-M 'P 1 21/n 1'
_atom_sites_solution_hydrogens geom
_atom_sites_solution_primary direct
_atom_sites_solution_secondary difmap
_audit_creation_method SHELXL-97
_audit_update_record
;
2016-12-13 deposited with the CCDC.
2017-09-19 downloaded from the CCDC.
;
_cell_angle_alpha 90.00
_cell_angle_beta 90.832(2)
_cell_angle_gamma 90.00
_cell_formula_units_Z 4
_cell_length_a 10.4216(9)
_cell_length_b 30.083(3)
_cell_length_c 13.3873(11)
_cell_measurement_reflns_used 6399
_cell_measurement_temperature 120(2)
_cell_measurement_theta_max 25.42
_cell_measurement_theta_min 2.38
_cell_volume 4196.6(7)
_computing_cell_refinement 'Bruker SAINT v7.66A'
_computing_data_collection 'Bruker APEX-II v2011-4.1'
_computing_data_reduction 'Bruker SAINT v7.66A'
_computing_structure_refinement 'SHELXL-97 (Sheldrick, 2008)'
_computing_structure_solution 'SHELXS-97 (Sheldrick, 2008)'
_diffrn_ambient_temperature 120(2)
_diffrn_detector_area_resol_mean 8.33
_diffrn_measured_fraction_theta_full 0.994
_diffrn_measured_fraction_theta_max 0.994
_diffrn_measurement_device_type 'Bruker Kappa X8-APEX-II'
_diffrn_measurement_method 'combination of \w and \f-scans '
_diffrn_radiation_monochromator graphite
_diffrn_radiation_source 'fine-focus sealed tube'
_diffrn_radiation_type MoK\a
_diffrn_radiation_wavelength 0.71073
_diffrn_reflns_av_R_equivalents 0.0612
_diffrn_reflns_av_sigmaI/netI 0.0508
_diffrn_reflns_limit_h_max 13
_diffrn_reflns_limit_h_min -13
_diffrn_reflns_limit_k_max 37
_diffrn_reflns_limit_k_min -37
_diffrn_reflns_limit_l_max 16
_diffrn_reflns_limit_l_min -16
_diffrn_reflns_number 45776
_diffrn_reflns_theta_full 26.48
_diffrn_reflns_theta_max 26.48
_diffrn_reflns_theta_min 1.67
_exptl_absorpt_coefficient_mu 0.747
_exptl_absorpt_correction_T_max 1.0000
_exptl_absorpt_correction_T_min 0.9082
_exptl_absorpt_correction_type numerical
_exptl_absorpt_process_details 'SADABS, Sheldrick, 2008'
_exptl_crystal_colour yellow
_exptl_crystal_density_diffrn 1.429
_exptl_crystal_density_method 'not measured'
_exptl_crystal_description tablet
_exptl_crystal_F_000 1864
_exptl_crystal_size_max 0.28
_exptl_crystal_size_mid 0.26
_exptl_crystal_size_min 0.08
_refine_diff_density_max 0.428
_refine_diff_density_min -0.507
_refine_diff_density_rms 0.067
_refine_ls_extinction_method none
_refine_ls_goodness_of_fit_ref 1.061
_refine_ls_hydrogen_treatment constr
_refine_ls_matrix_type full
_refine_ls_number_parameters 532
_refine_ls_number_reflns 8620
_refine_ls_number_restraints 0
_refine_ls_restrained_S_all 1.061
_refine_ls_R_factor_all 0.0581
_refine_ls_R_factor_gt 0.0378
_refine_ls_shift/su_max 0.001
_refine_ls_shift/su_mean 0.000
_refine_ls_structure_factor_coef Fsqd
_refine_ls_weighting_details 'calc w=1/[\s^2^(Fo^2^)+(0.0385P)^2^+0.0618P] where P=(Fo^2^+2Fc^2^)/3'
_refine_ls_weighting_scheme calc
_refine_ls_wR_factor_gt 0.0803
_refine_ls_wR_factor_ref 0.0861
_reflns_number_gt 6447
_reflns_number_total 8620
_reflns_threshold_expression >2sigma(I)
_cod_data_source_file c7dt02244a2.cif
_cod_data_source_block nd1156_a
_cod_original_cell_volume 4196.6(6)
_cod_original_sg_symbol_H-M P21/n
_cod_database_code 7044282

loop_
_symmetry_equiv_pos_as_xyz
'x, y, z'
'-x+1/2, y+1/2, -z+1/2'
'-x, -y, -z'
'x-1/2, -y-1/2, z-1/2'

loop_
_atom_site_label
_atom_site_type_symbol
_atom_site_fract_x
_atom_site_fract_y
_atom_site_fract_z
_atom_site_U_iso_or_equiv
_atom_site_adp_type
_atom_site_occupancy
_atom_site_symmetry_multiplicity
_atom_site_calc_flag
_atom_site_refinement_flags
Cu1 Cu 0.86159(3) 0.149785(9) 0.74901(2) 0.01481(8) Uani 1 1 d .
P1 P 0.96667(6) 0.215749(19) 0.71646(4) 0.01447(14) Uani 1 1 d .
P2 P 0.73939(6) 0.117291(19) 0.87204(4) 0.01550(14) Uani 1 1 d .
P3 P 0.91133(6) 0.096840(19) 0.63572(4) 0.01469(14) Uani 1 1 d .
N1 N 0.83977(17) 0.23765(6) 0.65008(13) 0.0152(4) Uani 1 1 d .
H1 H 0.8515 0.2530 0.5950 0.018 Uiso 1 1 calc R
N2 N 0.70538(17) 0.19210(6) 0.73863(13) 0.0139(4) Uani 1 1 d .
N3 N 0.60086(17) 0.14613(6) 0.84899(14) 0.0167(4) Uani 1 1 d .
H3 H 0.5291 0.1368 0.8757 0.020 Uiso 1 1 calc R
C1 C 0.7173(2) 0.23016(7) 0.68682(16) 0.0146(5) Uani 1 1 d .
C2 C 0.6152(2) 0.25921(8) 0.67388(17) 0.0183(5) Uani 1 1 d .
H2A H 0.6225 0.2851 0.6336 0.022 Uiso 1 1 calc R
C3 C 0.5020(2) 0.24904(8) 0.72205(17) 0.0193(5) Uani 1 1 d .
H3B H 0.4295 0.2678 0.7130 0.023 Uiso 1 1 calc R
C4 C 0.4927(2) 0.21213(8) 0.78297(17) 0.0181(5) Uani 1 1 d .
H4A H 0.4168 0.2063 0.8192 0.022 Uiso 1 1 calc R
C5 C 0.5983(2) 0.18380(7) 0.78942(16) 0.0157(5) Uani 1 1 d .
C6 C 1.0175(2) 0.26126(7) 0.79905(16) 0.0155(5) Uani 1 1 d .
C7 C 0.9629(2) 0.30349(8) 0.79647(18) 0.0203(5) Uani 1 1 d .
H7A H 0.8920 0.3094 0.7531 0.024 Uiso 1 1 calc R
C8 C 1.0119(2) 0.33671(8) 0.85726(18) 0.0250(6) Uani 1 1 d .
H8A H 0.9737 0.3654 0.8564 0.030 Uiso 1 1 calc R
C9 C 1.1171(2) 0.32835(9) 0.91965(18) 0.0262(6) Uani 1 1 d .
H9A H 1.1520 0.3514 0.9602 0.031 Uiso 1 1 calc R
C10 C 1.1704(2) 0.28645(9) 0.92236(18) 0.0260(6) Uani 1 1 d .
H10A H 1.2417 0.2806 0.9654 0.031 Uiso 1 1 calc R
C11 C 1.1209(2) 0.25288(8) 0.86306(17) 0.0210(5) Uani 1 1 d .
H11A H 1.1576 0.2240 0.8660 0.025 Uiso 1 1 calc R
C12 C 1.0998(2) 0.21791(7) 0.63058(17) 0.0165(5) Uani 1 1 d .
C13 C 1.1177(2) 0.25319(8) 0.56467(18) 0.0213(5) Uani 1 1 d .
H13A H 1.0547 0.2759 0.5584 0.026 Uiso 1 1 calc R
C14 C 1.2279(2) 0.25500(8) 0.50851(18) 0.0239(6) Uani 1 1 d .
H14A H 1.2396 0.2788 0.4628 0.029 Uiso 1 1 calc R
C15 C 1.3215(2) 0.22255(8) 0.51824(18) 0.0233(6) Uani 1 1 d .
H15A H 1.3976 0.2244 0.4802 0.028 Uiso 1 1 calc R
C16 C 1.3040(2) 0.18746(8) 0.58343(17) 0.0218(5) Uani 1 1 d .
H16A H 1.3675 0.1650 0.5896 0.026 Uiso 1 1 calc R
C17 C 1.1936(2) 0.18518(8) 0.63971(17) 0.0192(5) Uani 1 1 d .
H17A H 1.1820 0.1612 0.6848 0.023 Uiso 1 1 calc R
C18 C 0.7671(2) 0.12190(7) 1.00604(17) 0.0161(5) Uani 1 1 d .
C19 C 0.8879(2) 0.13433(8) 1.04127(18) 0.0204(5) Uani 1 1 d .
H19A H 0.9542 0.1408 0.9956 0.024 Uiso 1 1 calc R
C20 C 0.9113(2) 0.13719(8) 1.14353(18) 0.0234(6) Uani 1 1 d .
H20A H 0.9943 0.1451 1.1677 0.028 Uiso 1 1 calc R
C21 C 0.8149(3) 0.12862(8) 1.20988(19) 0.0257(6) Uani 1 1 d .
H21A H 0.8313 0.1313 1.2796 0.031 Uiso 1 1 calc R
C22 C 0.6944(2) 0.11605(9) 1.17577(19) 0.0275(6) Uani 1 1 d .
H22A H 0.6282 0.1100 1.2219 0.033 Uiso 1 1 calc R
C23 C 0.6706(2) 0.11236(8) 1.07410(18) 0.0224(6) Uani 1 1 d .
H23A H 0.5882 0.1033 1.0505 0.027 Uiso 1 1 calc R
C24 C 0.6849(2) 0.05959(7) 0.86388(17) 0.0176(5) Uani 1 1 d .
C25 C 0.7713(2) 0.02643(8) 0.89129(18) 0.0231(6) Uani 1 1 d .
H25A H 0.8554 0.0343 0.9133 0.028 Uiso 1 1 calc R
C26 C 0.7361(3) -0.01800(8) 0.88688(19) 0.0287(6) Uani 1 1 d .
H26A H 0.7961 -0.0404 0.9053 0.034 Uiso 1 1 calc R
C27 C 0.6136(3) -0.02956(8) 0.8556(2) 0.0309(6) Uani 1 1 d .
H27A H 0.5892 -0.0600 0.8529 0.037 Uiso 1 1 calc R
C28 C 0.5274(3) 0.00282(9) 0.8286(2) 0.0315(6) Uani 1 1 d .
H28A H 0.4433 -0.0053 0.8072 0.038 Uiso 1 1 calc R
C29 C 0.5621(2) 0.04745(8) 0.83229(19) 0.0239(6) Uani 1 1 d .
H29A H 0.5018 0.0697 0.8132 0.029 Uiso 1 1 calc R
C30 C 1.0219(2) 0.10725(7) 0.53354(16) 0.0161(5) Uani 1 1 d .
C31 C 0.9979(2) 0.14405(8) 0.47267(17) 0.0200(5) Uani 1 1 d .
H31A H 0.9290 0.1635 0.4876 0.024 Uiso 1 1 calc R
C32 C 1.0736(2) 0.15237(9) 0.39083(18) 0.0254(6) Uani 1 1 d .
H32A H 1.0573 0.1777 0.3504 0.030 Uiso 1 1 calc R
C33 C 1.1733(3) 0.12389(9) 0.36748(19) 0.0292(6) Uani 1 1 d .
H33A H 1.2236 0.1291 0.3100 0.035 Uiso 1 1 calc R
C34 C 1.1991(2) 0.08765(9) 0.42862(18) 0.0268(6) Uani 1 1 d .
H34A H 1.2684 0.0684 0.4136 0.032 Uiso 1 1 calc R
C35 C 1.1244(2) 0.07936(8) 0.51146(18) 0.0205(5) Uani 1 1 d .
H35A H 1.1432 0.0546 0.5533 0.025 Uiso 1 1 calc R
C36 C 0.9878(2) 0.05174(7) 0.70530(16) 0.0161(5) Uani 1 1 d .
C37 C 0.9606(2) 0.00696(8) 0.69103(17) 0.0201(5) Uani 1 1 d .
H37A H 0.9000 -0.0018 0.6411 0.024 Uiso 1 1 calc R
C38 C 1.0216(2) -0.02499(8) 0.74938(18) 0.0251(6) Uani 1 1 d .
H38A H 1.0018 -0.0555 0.7395 0.030 Uiso 1 1 calc R
C39 C 1.1107(2) -0.01291(8) 0.82173(19) 0.0275(6) Uani 1 1 d .
H39A H 1.1523 -0.0350 0.8612 0.033 Uiso 1 1 calc R
C40 C 1.1392(2) 0.03161(8) 0.83656(19) 0.0262(6) Uani 1 1 d .
H40A H 1.2009 0.0401 0.8859 0.031 Uiso 1 1 calc R
C41 C 1.0775(2) 0.06396(8) 0.77922(17) 0.0206(5) Uani 1 1 d .
H41A H 1.0963 0.0945 0.7903 0.025 Uiso 1 1 calc R
C42 C 0.7767(2) 0.07276(7) 0.56545(17) 0.0171(5) Uani 1 1 d .
C43 C 0.6513(2) 0.08107(8) 0.59618(18) 0.0216(5) Uani 1 1 d .
H43A H 0.6375 0.0969 0.6564 0.026 Uiso 1 1 calc R
C44 C 0.5470(2) 0.06648(8) 0.53978(19) 0.0263(6) Uani 1 1 d .
H44A H 0.4623 0.0718 0.5622 0.032 Uiso 1 1 calc R
C45 C 0.5661(2) 0.04421(8) 0.45123(19) 0.0261(6) Uani 1 1 d .
H45A H 0.4945 0.0349 0.4119 0.031 Uiso 1 1 calc R
C46 C 0.6896(2) 0.03542(8) 0.41948(19) 0.0268(6) Uani 1 1 d .
H46A H 0.7026 0.0197 0.3589 0.032 Uiso 1 1 calc R
C47 C 0.7938(2) 0.04957(8) 0.47638(18) 0.0234(6) Uani 1 1 d .
H47A H 0.8783 0.0434 0.4544 0.028 Uiso 1 1 calc R
Cl1 Cl 0.78552(5) 0.354703(19) 0.50291(4) 0.02051(14) Uani 1 1 d .
O1 O 0.84668(17) 0.31164(6) 0.50164(13) 0.0308(4) Uani 1 1 d .
O2 O 0.87276(16) 0.38733(6) 0.46391(13) 0.0289(4) Uani 1 1 d .
O3 O 0.7516(2) 0.36590(6) 0.60279(14) 0.0482(6) Uani 1 1 d .
O4 O 0.67348(17) 0.35319(6) 0.43983(16) 0.0438(5) Uani 1 1 d .

loop_
_atom_site_aniso_label
_atom_site_aniso_U_11
_atom_site_aniso_U_22
_atom_site_aniso_U_33
_atom_site_aniso_U_23
_atom_site_aniso_U_13
_atom_site_aniso_U_12
Cu1 0.01580(15) 0.01281(15) 0.01587(16) 0.00024(11) 0.00166(12) 0.00088(11)
P1 0.0153(3) 0.0133(3) 0.0148(3) 0.0001(2) 0.0010(3) -0.0001(2)
P2 0.0164(3) 0.0139(3) 0.0162(3) 0.0011(2) 0.0017(3) 0.0008(2)
P3 0.0169(3) 0.0130(3) 0.0142(3) -0.0007(2) -0.0002(3) 0.0013(2)
N1 0.0162(10) 0.0186(10) 0.0109(10) 0.0049(8) 0.0002(8) -0.0009(8)
N2 0.0151(10) 0.0140(10) 0.0124(10) -0.0001(8) -0.0001(8) -0.0002(8)
N3 0.0121(10) 0.0190(10) 0.0191(11) 0.0041(8) 0.0049(8) -0.0015(8)
C1 0.0163(12) 0.0170(12) 0.0106(12) -0.0007(9) -0.0021(10) -0.0012(9)
C2 0.0180(12) 0.0161(12) 0.0206(13) 0.0030(10) -0.0026(10) 0.0008(10)
C3 0.0183(12) 0.0182(12) 0.0211(13) -0.0012(10) -0.0047(11) 0.0038(10)
C4 0.0149(12) 0.0204(13) 0.0191(13) 0.0012(10) 0.0016(10) -0.0011(10)
C5 0.0154(12) 0.0158(12) 0.0160(12) -0.0018(10) -0.0011(10) -0.0017(9)
C6 0.0180(12) 0.0149(12) 0.0137(12) -0.0004(9) 0.0041(10) -0.0021(9)
C7 0.0180(13) 0.0202(13) 0.0225(14) -0.0005(10) 0.0007(11) -0.0003(10)
C8 0.0311(15) 0.0167(13) 0.0273(15) -0.0045(11) 0.0063(12) -0.0022(11)
C9 0.0275(14) 0.0283(15) 0.0227(14) -0.0108(11) 0.0025(12) -0.0116(12)
C10 0.0238(14) 0.0343(15) 0.0198(14) 0.0010(11) -0.0057(11) -0.0041(12)
C11 0.0238(13) 0.0218(13) 0.0174(13) -0.0007(10) -0.0016(11) 0.0004(10)
C12 0.0169(12) 0.0163(12) 0.0164(12) -0.0033(10) 0.0007(10) -0.0028(9)
C13 0.0239(13) 0.0160(12) 0.0239(14) 0.0004(10) 0.0023(11) 0.0030(10)
C14 0.0257(14) 0.0246(14) 0.0214(14) 0.0038(11) 0.0023(11) -0.0055(11)
C15 0.0193(13) 0.0318(15) 0.0190(13) -0.0052(11) 0.0067(11) -0.0024(11)
C16 0.0171(12) 0.0249(14) 0.0233(14) -0.0049(11) -0.0015(11) 0.0030(10)
C17 0.0212(13) 0.0164(12) 0.0199(13) -0.0006(10) -0.0023(10) -0.0023(10)
C18 0.0165(12) 0.0124(12) 0.0194(13) -0.0010(9) -0.0004(10) 0.0006(9)
C19 0.0196(13) 0.0165(12) 0.0251(14) 0.0021(10) 0.0021(11) -0.0003(10)
C20 0.0249(14) 0.0207(13) 0.0244(15) -0.0010(11) -0.0075(12) -0.0030(11)
C21 0.0347(15) 0.0249(14) 0.0175(13) -0.0035(11) -0.0031(12) 0.0026(12)
C22 0.0234(14) 0.0368(16) 0.0225(15) -0.0004(12) 0.0053(12) 0.0029(12)
C23 0.0156(12) 0.0319(14) 0.0198(14) -0.0015(11) 0.0000(11) -0.0003(11)
C24 0.0226(13) 0.0155(12) 0.0148(12) 0.0008(10) 0.0049(10) -0.0012(10)
C25 0.0259(14) 0.0205(13) 0.0229(14) 0.0023(11) 0.0022(11) -0.0007(11)
C26 0.0358(16) 0.0173(13) 0.0332(16) 0.0046(11) 0.0055(13) 0.0023(12)
C27 0.0412(17) 0.0159(13) 0.0356(16) 0.0006(12) 0.0077(13) -0.0083(12)
C28 0.0304(15) 0.0295(15) 0.0347(16) -0.0026(12) -0.0027(13) -0.0077(12)
C29 0.0276(14) 0.0184(13) 0.0255(14) 0.0004(11) -0.0035(12) -0.0004(11)
C30 0.0182(12) 0.0166(12) 0.0135(12) -0.0041(9) -0.0019(10) -0.0042(10)
C31 0.0188(13) 0.0217(13) 0.0195(13) -0.0010(10) -0.0062(11) -0.0022(10)
C32 0.0304(15) 0.0285(15) 0.0170(13) 0.0045(11) -0.0075(12) -0.0104(12)
C33 0.0291(15) 0.0422(17) 0.0163(14) -0.0028(12) 0.0038(12) -0.0166(13)
C34 0.0199(13) 0.0351(16) 0.0254(15) -0.0132(12) 0.0033(11) -0.0030(11)
C35 0.0185(13) 0.0213(13) 0.0218(14) -0.0041(10) 0.0003(11) 0.0002(10)
C36 0.0185(12) 0.0159(12) 0.0138(12) -0.0002(9) 0.0005(10) 0.0033(9)
C37 0.0247(13) 0.0175(13) 0.0181(13) -0.0010(10) -0.0016(11) 0.0015(10)
C38 0.0354(15) 0.0158(13) 0.0241(14) -0.0009(10) 0.0001(12) 0.0033(11)
C39 0.0347(15) 0.0244(14) 0.0233(14) 0.0043(11) -0.0038(12) 0.0106(12)
C40 0.0289(15) 0.0279(15) 0.0215(14) -0.0003(11) -0.0079(12) 0.0028(12)
C41 0.0249(14) 0.0181(13) 0.0188(13) -0.0017(10) -0.0021(11) 0.0003(10)
C42 0.0191(12) 0.0145(12) 0.0177(13) 0.0037(10) -0.0011(10) -0.0001(9)
C43 0.0243(14) 0.0208(13) 0.0195(13) 0.0025(10) -0.0006(11) -0.0017(11)
C44 0.0199(13) 0.0280(15) 0.0309(15) 0.0022(12) -0.0006(12) -0.0021(11)
C45 0.0274(15) 0.0224(14) 0.0281(15) 0.0037(11) -0.0092(12) -0.0042(11)
C46 0.0306(15) 0.0261(14) 0.0236(14) -0.0085(11) -0.0051(12) -0.0047(12)
C47 0.0215(13) 0.0227(13) 0.0260(14) -0.0034(11) -0.0005(11) 0.0022(11)
Cl1 0.0188(3) 0.0167(3) 0.0262(3) 0.0020(2) 0.0068(3) 0.0006(2)
O1 0.0396(11) 0.0213(10) 0.0315(11) 0.0064(8) 0.0071(9) 0.0136(8)
O2 0.0255(10) 0.0236(10) 0.0378(11) 0.0035(8) 0.0092(8) -0.0067(8)
O3 0.0784(16) 0.0338(12) 0.0333(12) -0.0061(9) 0.0310(11) -0.0051(11)
O4 0.0213(10) 0.0392(12) 0.0707(15) 0.0048(11) -0.0119(10) -0.0005(9)

loop_
_atom_type_symbol
_atom_type_description
_atom_type_scat_dispersion_real
_atom_type_scat_dispersion_imag
_atom_type_scat_source
C C 0.0033 0.0016 'International Tables Vol C Tables 4.2.6.8 and 6.1.1.4'
H H 0.0000 0.0000 'International Tables Vol C Tables 4.2.6.8 and 6.1.1.4'
N N 0.0061 0.0033 'International Tables Vol C Tables 4.2.6.8 and 6.1.1.4'
O O 0.0106 0.0060 'International Tables Vol C Tables 4.2.6.8 and 6.1.1.4'
P P 0.1023 0.0942 'International Tables Vol C Tables 4.2.6.8 and 6.1.1.4'
Cl Cl 0.1484 0.1585 'International Tables Vol C Tables 4.2.6.8 and 6.1.1.4'
Cu Cu 0.3201 1.2651 'International Tables Vol C Tables 4.2.6.8 and 6.1.1.4'

loop_
_geom_angle_atom_site_label_1
_geom_angle_atom_site_label_2
_geom_angle_atom_site_label_3
_geom_angle
N2 Cu1 P3 125.11(5)
N2 Cu1 P1 80.42(5)
P3 Cu1 P1 111.34(2)
N2 Cu1 P2 82.36(5)
P3 Cu1 P2 108.26(2)
P1 Cu1 P2 139.85(2)
N1 P1 C12 104.40(10)
N1 P1 C6 103.87(10)
C12 P1 C6 97.95(10)
N1 P1 Cu1 93.65(7)
C12 P1 Cu1 121.24(8)
C6 P1 Cu1 131.39(7)
N3 P2 C18 105.15(10)
N3 P2 C24 102.14(10)
C18 P2 C24 100.15(10)
N3 P2 Cu1 97.43(7)
C18 P2 Cu1 126.08(8)
C24 P2 Cu1 122.15(8)
C36 P3 C42 107.15(10)
C36 P3 C30 103.54(10)
C42 P3 C30 99.81(10)
C36 P3 Cu1 106.49(7)
C42 P3 Cu1 116.23(8)
C30 P3 Cu1 122.24(7)
C1 N1 P1 117.31(15)
C5 N2 C1 120.30(19)
C5 N2 Cu1 120.78(14)
C1 N2 Cu1 118.68(15)
C5 N3 P2 121.87(16)
N2 C1 C2 121.7(2)
N2 C1 N1 114.30(19)
C2 C1 N1 124.0(2)
C1 C2 C3 117.3(2)
C4 C3 C2 121.3(2)
C3 C4 C5 117.7(2)
N2 C5 N3 115.85(19)
N2 C5 C4 121.2(2)
N3 C5 C4 123.0(2)
C11 C6 C7 119.6(2)
C11 C6 P1 116.82(17)
C7 C6 P1 123.49(18)
C8 C7 C6 119.8(2)
C7 C8 C9 120.3(2)
C10 C9 C8 119.7(2)
C9 C10 C11 120.5(2)
C10 C11 C6 120.1(2)
C17 C12 C13 119.6(2)
C17 C12 P1 117.48(17)
C13 C12 P1 122.59(18)
C14 C13 C12 119.6(2)
C13 C14 C15 120.7(2)
C16 C15 C14 119.9(2)
C15 C16 C17 119.9(2)
C16 C17 C12 120.3(2)
C19 C18 C23 119.4(2)
C19 C18 P2 119.08(18)
C23 C18 P2 121.46(17)
C18 C19 C20 119.8(2)
C21 C20 C19 120.4(2)
C20 C21 C22 120.4(2)
C21 C22 C23 119.7(2)
C22 C23 C18 120.3(2)
C25 C24 C29 118.8(2)
C25 C24 P2 117.77(18)
C29 C24 P2 123.42(18)
C26 C25 C24 120.7(2)
C27 C26 C25 119.9(2)
C28 C27 C26 120.0(2)
C27 C28 C29 120.5(2)
C24 C29 C28 120.1(2)
C35 C30 C31 119.1(2)
C35 C30 P3 123.30(18)
C31 C30 P3 117.58(18)
C32 C31 C30 120.4(2)
C31 C32 C33 120.4(2)
C32 C33 C34 119.5(2)
C35 C34 C33 120.5(2)
C34 C35 C30 120.1(2)
C37 C36 C41 119.0(2)
C37 C36 P3 124.37(18)
C41 C36 P3 116.63(17)
C38 C37 C36 120.2(2)
C39 C38 C37 120.7(2)
C38 C39 C40 119.7(2)
C39 C40 C41 120.1(2)
C40 C41 C36 120.3(2)
C47 C42 C43 118.2(2)
C47 C42 P3 122.09(18)
C43 C42 P3 119.44(18)
C44 C43 C42 120.8(2)
C45 C44 C43 120.1(2)
C44 C45 C46 120.1(2)
C47 C46 C45 119.8(2)
C46 C47 C42 121.0(2)
O3 Cl1 O4 110.39(13)
O3 Cl1 O2 110.16(11)
O4 Cl1 O2 108.75(11)
O3 Cl1 O1 109.75(12)
O4 Cl1 O1 108.73(11)
O2 Cl1 O1 109.02(11)
C1 N1 H1 121.3
P1 N1 H1 121.3
C5 N3 H3 119.1
P2 N3 H3 119.1
C1 C2 H2A 121.3
C3 C2 H2A 121.3
C4 C3 H3B 119.4
C2 C3 H3B 119.4
C3 C4 H4A 121.1
C5 C4 H4A 121.1
C8 C7 H7A 120.1
C6 C7 H7A 120.1
C7 C8 H8A 119.9
C9 C8 H8A 119.9
C10 C9 H9A 120.2
C8 C9 H9A 120.2
C9 C10 H10A 119.8
C11 C10 H10A 119.8
C10 C11 H11A 119.9
C6 C11 H11A 119.9
C14 C13 H13A 120.2
C12 C13 H13A 120.2
C13 C14 H14A 119.7
C15 C14 H14A 119.7
C16 C15 H15A 120.1
C14 C15 H15A 120.1
C15 C16 H16A 120.0
C17 C16 H16A 120.0
C16 C17 H17A 119.8
C12 C17 H17A 119.8
C18 C19 H19A 120.1
C20 C19 H19A 120.1
C21 C20 H20A 119.8
C19 C20 H20A 119.8
C20 C21 H21A 119.8
C22 C21 H21A 119.8
C21 C22 H22A 120.2
C23 C22 H22A 120.2
C22 C23 H23A 119.9
C18 C23 H23A 119.9
C26 C25 H25A 119.6
C24 C25 H25A 119.6
C27 C26 H26A 120.1
C25 C26 H26A 120.1
C28 C27 H27A 120.0
C26 C27 H27A 120.0
C27 C28 H28A 119.7
C29 C28 H28A 119.7
C24 C29 H29A 119.9
C28 C29 H29A 119.9
C32 C31 H31A 119.8
C30 C31 H31A 119.8
C31 C32 H32A 119.8
C33 C32 H32A 119.8
C32 C33 H33A 120.3
C34 C33 H33A 120.3
C35 C34 H34A 119.8
C33 C34 H34A 119.8
C34 C35 H35A 119.9
C30 C35 H35A 119.9
C38 C37 H37A 119.9
C36 C37 H37A 119.9
C39 C38 H38A 119.6
C37 C38 H38A 119.6
C38 C39 H39A 120.2
C40 C39 H39A 120.2
C39 C40 H40A 120.0
C41 C40 H40A 120.0
C40 C41 H41A 119.8
C36 C41 H41A 119.8
C44 C43 H43A 119.6
C42 C43 H43A 119.6
C45 C44 H44A 120.0
C43 C44 H44A 120.0
C44 C45 H45A 119.9
C46 C45 H45A 119.9
C47 C46 H46A 120.1
C45 C46 H46A 120.1
C46 C47 H47A 119.5
C42 C47 H47A 119.5

loop_
_geom_bond_atom_site_label_1
_geom_bond_atom_site_label_2
_geom_bond_distance
Cu1 N2 2.0697(18)
Cu1 P3 2.2647(7)
Cu1 P1 2.3110(7)
Cu1 P2 2.3132(7)
P1 N1 1.7143(18)
P1 C12 1.816(2)
P1 C6 1.833(2)
P2 N3 1.7085(19)
P2 C18 1.818(2)
P2 C24 1.829(2)
P3 C36 1.823(2)
P3 C42 1.827(2)
P3 C30 1.828(2)
N1 C1 1.393(3)
N2 C5 1.338(3)
N2 C1 1.345(3)
N3 C5 1.386(3)
C1 C2 1.385(3)
C2 C3 1.387(3)
C3 C4 1.382(3)
C4 C5 1.394(3)
C6 C11 1.390(3)
C6 C7 1.392(3)
C7 C8 1.382(3)
C8 C9 1.391(4)
C9 C10 1.377(4)
C10 C11 1.380(3)
C12 C17 1.392(3)
C12 C13 1.395(3)
C13 C14 1.383(3)
C14 C15 1.385(3)
C15 C16 1.383(3)
C16 C17 1.386(3)
C18 C19 1.388(3)
C18 C23 1.397(3)
C19 C20 1.390(3)
C20 C21 1.375(3)
C21 C22 1.384(3)
C22 C23 1.384(3)
C24 C25 1.390(3)
C24 C29 1.391(3)
C25 C26 1.387(3)
C26 C27 1.382(4)
C27 C28 1.370(4)
C28 C29 1.391(3)
C30 C35 1.393(3)
C30 C31 1.395(3)
C31 C32 1.383(3)
C32 C33 1.386(4)
C33 C34 1.387(4)
C34 C35 1.386(3)
C36 C37 1.389(3)
C36 C41 1.400(3)
C37 C38 1.387(3)
C38 C39 1.381(3)
C39 C40 1.386(3)
C40 C41 1.391(3)
C42 C47 1.395(3)
C42 C43 1.398(3)
C43 C44 1.386(3)
C44 C45 1.379(3)
C45 C46 1.387(4)
C46 C47 1.385(3)
Cl1 O3 1.4285(19)
Cl1 O4 1.4318(19)
Cl1 O2 1.4409(17)
Cl1 O1 1.4439(17)
N1 H1 0.8800
N3 H3 0.8800
C2 H2A 0.9500
C3 H3B 0.9500
C4 H4A 0.9500
C7 H7A 0.9500
C8 H8A 0.9500
C9 H9A 0.9500
C10 H10A 0.9500
C11 H11A 0.9500
C13 H13A 0.9500
C14 H14A 0.9500
C15 H15A 0.9500
C16 H16A 0.9500
C17 H17A 0.9500
C19 H19A 0.9500
C20 H20A 0.9500
C21 H21A 0.9500
C22 H22A 0.9500
C23 H23A 0.9500
C25 H25A 0.9500
C26 H26A 0.9500
C27 H27A 0.9500
C28 H28A 0.9500
C29 H29A 0.9500
C31 H31A 0.9500
C32 H32A 0.9500
C33 H33A 0.9500
C34 H34A 0.9500
C35 H35A 0.9500
C37 H37A 0.9500
C38 H38A 0.9500
C39 H39A 0.9500
C40 H40A 0.9500
C41 H41A 0.9500
C43 H43A 0.9500
C44 H44A 0.9500
C45 H45A 0.9500
C46 H46A 0.9500
C47 H47A 0.9500

loop_
_geom_hbond_atom_site_label_D
_geom_hbond_atom_site_label_H
_geom_hbond_atom_site_label_A
_geom_hbond_distance_DH
_geom_hbond_distance_HA
_geom_hbond_distance_DA
_geom_hbond_angle_DHA
_geom_hbond_site_symmetry_A
N1 H1 O1 0.88 2.16 2.985(2) 155.5 .
N3 H3 O2 0.88 2.15 3.023(3) 170.2 4_566

loop_
_geom_torsion_atom_site_label_1
_geom_torsion_atom_site_label_2
_geom_torsion_atom_site_label_3
_geom_torsion_atom_site_label_4
_geom_torsion
N2 Cu1 P1 N1 -28.99(8)
P3 Cu1 P1 N1 95.08(7)
P2 Cu1 P1 N1 -94.84(7)
N2 Cu1 P1 C12 -138.27(10)
P3 Cu1 P1 C12 -14.20(9)
P2 Cu1 P1 C12 155.88(9)
N2 Cu1 P1 C6 83.12(11)
P3 Cu1 P1 C6 -152.81(10)
P2 Cu1 P1 C6 17.27(11)
N2 Cu1 P2 N3 9.61(8)
P3 Cu1 P2 N3 -114.91(7)
P1 Cu1 P2 N3 74.82(8)
N2 Cu1 P2 C18 -105.29(10)
P3 Cu1 P2 C18 130.18(9)
P1 Cu1 P2 C18 -40.09(10)
N2 Cu1 P2 C24 119.03(10)
P3 Cu1 P2 C24 -5.50(10)
P1 Cu1 P2 C24 -175.76(9)
N2 Cu1 P3 C36 -148.20(10)
P1 Cu1 P3 C36 118.58(8)
P2 Cu1 P3 C36 -54.70(8)
N2 Cu1 P3 C42 -28.94(11)
P1 Cu1 P3 C42 -122.17(8)
P2 Cu1 P3 C42 64.55(8)
N2 Cu1 P3 C30 93.42(11)
P1 Cu1 P3 C30 0.20(9)
P2 Cu1 P3 C30 -173.08(9)
C12 P1 N1 C1 164.10(16)
C6 P1 N1 C1 -93.75(17)
Cu1 P1 N1 C1 40.53(16)
P3 Cu1 N2 C5 99.44(16)
P1 Cu1 N2 C5 -151.14(17)
P2 Cu1 N2 C5 -7.55(16)
P3 Cu1 N2 C1 -86.28(16)
P1 Cu1 N2 C1 23.14(15)
P2 Cu1 N2 C1 166.72(16)
C18 P2 N3 C5 116.73(18)
C24 P2 N3 C5 -139.09(18)
Cu1 P2 N3 C5 -13.85(18)
C5 N2 C1 C2 -8.0(3)
Cu1 N2 C1 C2 177.65(16)
C5 N2 C1 N1 170.81(19)
Cu1 N2 C1 N1 -3.5(2)
P1 N1 C1 N2 -29.2(2)
P1 N1 C1 C2 149.65(18)
N2 C1 C2 C3 4.1(3)
N1 C1 C2 C3 -174.6(2)
C1 C2 C3 C4 1.9(3)
C2 C3 C4 C5 -4.0(3)
C1 N2 C5 N3 -173.25(19)
Cu1 N2 C5 N3 0.9(3)
C1 N2 C5 C4 5.8(3)
Cu1 N2 C5 C4 179.94(16)
P2 N3 C5 N2 10.2(3)
P2 N3 C5 C4 -168.77(17)
C3 C4 C5 N2 0.2(3)
C3 C4 C5 N3 179.1(2)
N1 P1 C6 C11 179.93(17)
C12 P1 C6 C11 -73.02(19)
Cu1 P1 C6 C11 72.2(2)
N1 P1 C6 C7 -3.6(2)
C12 P1 C6 C7 103.4(2)
Cu1 P1 C6 C7 -111.41(19)
C11 C6 C7 C8 0.2(3)
P1 C6 C7 C8 -176.16(18)
C6 C7 C8 C9 1.1(4)
C7 C8 C9 C10 -1.5(4)
C8 C9 C10 C11 0.6(4)
C9 C10 C11 C6 0.8(4)
C7 C6 C11 C10 -1.1(3)
P1 C6 C11 C10 175.45(19)
N1 P1 C12 C17 -149.25(17)
C6 P1 C12 C17 104.14(19)
Cu1 P1 C12 C17 -45.8(2)
N1 P1 C12 C13 37.8(2)
C6 P1 C12 C13 -68.8(2)
Cu1 P1 C12 C13 141.25(17)
C17 C12 C13 C14 0.6(3)
P1 C12 C13 C14 173.45(18)
C12 C13 C14 C15 -1.1(4)
C13 C14 C15 C16 1.1(4)
C14 C15 C16 C17 -0.8(4)
C15 C16 C17 C12 0.4(3)
C13 C12 C17 C16 -0.3(3)
P1 C12 C17 C16 -173.48(17)
N3 P2 C18 C19 -131.31(18)
C24 P2 C18 C19 123.05(19)
Cu1 P2 C18 C19 -20.0(2)
N3 P2 C18 C23 50.0(2)
C24 P2 C18 C23 -55.6(2)
Cu1 P2 C18 C23 161.31(16)
C23 C18 C19 C20 -0.1(3)
P2 C18 C19 C20 -178.80(18)
C18 C19 C20 C21 -1.2(4)
C19 C20 C21 C22 1.5(4)
C20 C21 C22 C23 -0.4(4)
C21 C22 C23 C18 -1.0(4)
C19 C18 C23 C22 1.2(4)
P2 C18 C23 C22 179.86(19)
N3 P2 C24 C25 -172.12(18)
C18 P2 C24 C25 -64.1(2)
Cu1 P2 C24 C25 80.94(19)
N3 P2 C24 C29 7.6(2)
C18 P2 C24 C29 115.6(2)
Cu1 P2 C24 C29 -99.4(2)
C29 C24 C25 C26 0.3(4)
P2 C24 C25 C26 179.99(19)
C24 C25 C26 C27 -0.5(4)
C25 C26 C27 C28 0.4(4)
C26 C27 C28 C29 0.0(4)
C25 C24 C29 C28 0.1(4)
P2 C24 C29 C28 -179.62(19)
C27 C28 C29 C24 -0.2(4)
C36 P3 C30 C35 10.4(2)
C42 P3 C30 C35 -100.1(2)
Cu1 P3 C30 C35 130.20(17)
C36 P3 C30 C31 -172.45(17)
C42 P3 C30 C31 77.10(19)
Cu1 P3 C30 C31 -52.6(2)
C35 C30 C31 C32 0.9(3)
P3 C30 C31 C32 -176.40(17)
C30 C31 C32 C33 0.9(3)
C31 C32 C33 C34 -2.0(4)
C32 C33 C34 C35 1.2(4)
C33 C34 C35 C30 0.5(4)
C31 C30 C35 C34 -1.6(3)
P3 C30 C35 C34 175.53(17)
C42 P3 C36 C37 10.6(2)
C30 P3 C36 C37 -94.3(2)
Cu1 P3 C36 C37 135.60(19)
C42 P3 C36 C41 -167.88(18)
C30 P3 C36 C41 87.19(19)
Cu1 P3 C36 C41 -42.86(19)
C41 C36 C37 C38 0.0(3)
P3 C36 C37 C38 -178.39(18)
C36 C37 C38 C39 -0.5(4)
C37 C38 C39 C40 0.3(4)
C38 C39 C40 C41 0.4(4)
C39 C40 C41 C36 -0.9(4)
C37 C36 C41 C40 0.7(4)
P3 C36 C41 C40 179.25(19)
C36 P3 C42 C47 -79.1(2)
C30 P3 C42 C47 28.4(2)
Cu1 P3 C42 C47 161.96(17)
C36 P3 C42 C43 106.87(19)
C30 P3 C42 C43 -145.55(19)
Cu1 P3 C42 C43 -12.0(2)
C47 C42 C43 C44 0.3(3)
P3 C42 C43 C44 174.48(18)
C42 C43 C44 C45 -1.3(4)
C43 C44 C45 C46 1.5(4)
C44 C45 C46 C47 -0.8(4)
C45 C46 C47 C42 -0.2(4)
C43 C42 C47 C46 0.5(4)
P3 C42 C47 C46 -173.60(19)
